data_4071900
loop_
_publ_author_name
'Esteruelas, Miguel A.'
'Garc\'ia-Yebra, Cristina'
'Oliv\'an, Montserrat'
'O\~nate, Enrique'
'Valencia, Marta'

_publ_section_title
;
 Osmium-Catalyzed Allylic Alkylation
;
_journal_issue 19
_journal_name_full Organometallics
_journal_page_first 4892
_journal_paper_doi 10.1021/om800460h
_journal_volume 27
_journal_year 2008
_chemical_formula_sum 'C34 H36 Cl6 N O2 Os P'
_chemical_formula_weight 924.51
_chemical_name_systematic
; 
 ? 
;
_space_group_IT_number 1
_symmetry_cell_setting triclinic
_symmetry_space_group_name_Hall 'P 1'
_symmetry_space_group_name_H-M 'P 1'
_atom_sites_solution_hydrogens geom
_atom_sites_solution_primary direct
_atom_sites_solution_secondary difmap
_audit_creation_method SHELXL-97
_cell_angle_alpha 90.109(3)
_cell_angle_beta 107.610(2)
_cell_angle_gamma 103.228(3)
_cell_formula_units_Z 2
_cell_length_a 11.3914(17)
_cell_length_b 12.7982(19)
_cell_length_c 13.0920(19)
_cell_measurement_reflns_used 5883
_cell_measurement_temperature 100(2)
_cell_measurement_theta_max 28
_cell_measurement_theta_min 2
_cell_volume 1765.7(5)
_computing_cell_refinement 'SAINT+ v. 6.02 (Bruker AXS, 1999)'
_computing_data_collection 'SMART v. 5.625 (Bruker AXS, 2000)'
_computing_data_reduction 'SAINT+ v. 6.02 (Bruker AXS, 1999)'
_computing_molecular_graphics 'XP, SHELXTL v. 6.1 (Bruker, 2000)'
_computing_publication_material 'XCIF, SHELXTL v. 6.1 (Bruker, 2000)'
_computing_structure_refinement 'SHELXL-97 (Sheldrick, 1997)'
_computing_structure_solution 'SHELXS-97 (Sheldrick, 1990)'
_diffrn_ambient_temperature 100(2)
_diffrn_detector_area_resol_mean 8.26
_diffrn_measured_fraction_theta_full 0.988
_diffrn_measured_fraction_theta_max 0.907
_diffrn_measurement_device_type 'Bruker SMART APEX CCD system'
_diffrn_measurement_method '\w rotations with narrow frames'
_diffrn_radiation_monochromator graphite
_diffrn_radiation_source 'normal-focus sealed tube'
_diffrn_radiation_type MoK\a
_diffrn_radiation_wavelength 0.71073
_diffrn_reflns_av_R_equivalents 0.0265
_diffrn_reflns_av_sigmaI/netI 0.0639
_diffrn_reflns_limit_h_max 15
_diffrn_reflns_limit_h_min -15
_diffrn_reflns_limit_k_max 17
_diffrn_reflns_limit_k_min -17
_diffrn_reflns_limit_l_max 17
_diffrn_reflns_limit_l_min -17
_diffrn_reflns_number 21961
_diffrn_reflns_theta_full 27.50
_diffrn_reflns_theta_max 28.85
_diffrn_reflns_theta_min 1.64
_diffrn_standards_decay_% 'no decay'
_exptl_absorpt_coefficient_mu 4.143
_exptl_absorpt_correction_T_max 0.645
_exptl_absorpt_correction_T_min 0.357
_exptl_absorpt_correction_type multi-scan
_exptl_absorpt_process_details
;
 Absorption correction performed with SADABS program. This is based on the
method of Blessing: Blessing, R. H., Acta Crystallogr., Sect. A 1995, 51, 33.
;
_exptl_crystal_colour orange
_exptl_crystal_density_diffrn 1.739
_exptl_crystal_density_method 'not measured'
_exptl_crystal_description 'irregular block'
_exptl_crystal_F_000 912
_exptl_crystal_size_max 0.20
_exptl_crystal_size_mid 0.12
_exptl_crystal_size_min 0.03
_refine_diff_density_max 1.433
_refine_diff_density_min -1.440
_refine_diff_density_rms 0.158
_refine_ls_abs_structure_details 'Flack H D (1983), Acta Cryst. A39, 876-881'
_refine_ls_abs_structure_Flack 0.001(6)
_refine_ls_extinction_method none
_refine_ls_goodness_of_fit_ref 1.027
_refine_ls_hydrogen_treatment mixed
_refine_ls_matrix_type full
_refine_ls_number_parameters 775
_refine_ls_number_reflns 15938
_refine_ls_number_restraints 18
_refine_ls_restrained_S_all 1.028
_refine_ls_R_factor_all 0.0533
_refine_ls_R_factor_gt 0.0459
_refine_ls_shift/su_max 0.006
_refine_ls_shift/su_mean 0.000
_refine_ls_structure_factor_coef Fsqd
_refine_ls_weighting_details 'calc w=1/[\s^2^(Fo^2^)+(0.0692P)^2^+0.0000P] where P=(Fo^2^+2Fc^2^)/3'
_refine_ls_weighting_scheme calc
_refine_ls_wR_factor_gt 0.1091
_refine_ls_wR_factor_ref 0.1131
_reflns_number_gt 14312
_reflns_number_total 15938
_reflns_threshold_expression >2sigma(I)
_cod_data_source_file om800460h_si_001.cif
_cod_data_source_block mae215as
_cod_database_code 4071900

loop_
_symmetry_equiv_pos_as_xyz
'x, y, z'

loop_
_atom_site_label
_atom_site_type_symbol
_atom_site_fract_x
_atom_site_fract_y
_atom_site_fract_z
_atom_site_U_iso_or_equiv
_atom_site_adp_type
_atom_site_occupancy
_atom_site_symmetry_multiplicity
_atom_site_calc_flag
_atom_site_refinement_flags
Os1 Os -0.05715(2) 0.022833(19) 0.407448(18) 0.01339(9) Uani 1 1 d .
Os2 Os 0.27521(2) 0.59237(2) 0.623888(19) 0.01335(9) Uani 1 1 d .
P1 P 0.07043(19) 0.08879(17) 0.30560(16) 0.0144(4) Uani 1 1 d .
P2 P 0.1493(2) 0.60490(17) 0.72806(16) 0.0141(4) Uani 1 1 d .
Cl1 Cl -0.22742(18) -0.05691(16) 0.24896(15) 0.0185(4) Uani 1 1 d .
Cl2 Cl 0.0013(2) -0.14615(16) 0.40479(17) 0.0215(4) Uani 1 1 d .
Cl3 Cl 0.44985(19) 0.58598(16) 0.78080(15) 0.0181(4) Uani 1 1 d .
Cl4 Cl 0.2235(2) 0.39944(16) 0.62898(17) 0.0211(4) Uani 1 1 d .
O1 O 0.0158(5) 0.0793(4) 0.1750(4) 0.0167(11) Uani 1 1 d .
O2 O 0.1155(5) 0.2194(5) 0.3310(4) 0.0163(11) Uani 1 1 d .
O3 O 0.0986(5) 0.7146(5) 0.7007(4) 0.0159(11) Uani 1 1 d .
O4 O 0.2090(5) 0.6212(4) 0.8575(4) 0.0151(11) Uani 1 1 d .
N1 N 0.1963(7) 0.0421(6) 0.3172(5) 0.0188(14) Uani 1 1 d .
N2 N 0.0278(6) 0.5043(6) 0.7203(5) 0.0186(14) Uani 1 1 d .
C1 C -0.0527(8) 0.1489(7) 0.1192(6) 0.0158(16) Uani 1 1 d .
C2 C 0.0055(8) 0.2564(7) 0.1182(6) 0.0157(16) Uani 1 1 d .
C3 C -0.0725(8) 0.3275(7) 0.0685(6) 0.0181(16) Uani 1 1 d .
C4 C -0.0264(8) 0.4402(7) 0.0762(6) 0.0186(17) Uani 1 1 d .
H4 H 0.0611 0.4702 0.1120 0.022 Uiso 1 1 calc R
C5 C -0.1032(11) 0.5086(10) 0.0341(9) 0.024(2) Uani 1 1 d .
H5 H -0.0698 0.5843 0.0416 0.028 Uiso 1 1 calc R
C6 C -0.2327(10) 0.4636(8) -0.0205(8) 0.023(2) Uani 1 1 d .
H6 H -0.2867 0.5095 -0.0514 0.028 Uiso 1 1 calc R
C7 C -0.2816(9) 0.3543(8) -0.0295(7) 0.027(2) Uani 1 1 d .
H7 H -0.3695 0.3255 -0.0651 0.032 Uiso 1 1 calc R
C8 C -0.2023(8) 0.2837(7) 0.0139(6) 0.0207(17) Uani 1 1 d .
C9 C -0.2541(10) 0.1714(8) 0.0067(8) 0.026(2) Uani 1 1 d .
H9 H -0.3400 0.1418 -0.0344 0.031 Uiso 1 1 calc R
C10 C -0.1798(8) 0.1052(8) 0.0592(6) 0.0219(18) Uani 1 1 d .
H10 H -0.2146 0.0298 0.0548 0.026 Uiso 1 1 calc R
C11 C 0.1957(7) 0.2762(7) 0.2765(6) 0.0163(16) Uani 1 1 d .
C12 C 0.1453(7) 0.2941(6) 0.1718(6) 0.0156(15) Uani 1 1 d .
C13 C 0.2310(8) 0.3428(6) 0.1156(7) 0.0189(17) Uani 1 1 d .
C14 C 0.1907(8) 0.3576(7) 0.0033(7) 0.0202(17) Uani 1 1 d .
H14 H 0.1027 0.3394 -0.0356 0.024 Uiso 1 1 calc R
C15 C 0.2775(9) 0.3978(8) -0.0495(8) 0.026(2) Uani 1 1 d .
H15 H 0.2494 0.4048 -0.1247 0.031 Uiso 1 1 calc R
C16 C 0.4077(10) 0.4285(8) 0.0083(8) 0.029(2) Uani 1 1 d .
H16 H 0.4668 0.4572 -0.0284 0.035 Uiso 1 1 calc R
C17 C 0.4500(8) 0.4180(7) 0.1144(8) 0.0228(18) Uani 1 1 d .
H17 H 0.5385 0.4386 0.1516 0.027 Uiso 1 1 calc R
C18 C 0.3631(9) 0.3763(7) 0.1715(7) 0.0219(18) Uani 1 1 d .
C19 C 0.4082(8) 0.3606(6) 0.2848(7) 0.0211(18) Uani 1 1 d .
H19 H 0.4960 0.3846 0.3233 0.025 Uiso 1 1 calc R
C20 C 0.3253(8) 0.3114(7) 0.3370(7) 0.0183(16) Uani 1 1 d .
H20 H 0.3540 0.3014 0.4115 0.022 Uiso 1 1 calc R
C21 C 0.2734(8) 0.0201(8) 0.4227(7) 0.0255(19) Uani 1 1 d .
H21A H 0.3538 0.0750 0.4458 0.038 Uiso 1 1 calc R
H21B H 0.2906 -0.0511 0.4181 0.038 Uiso 1 1 calc R
H21C H 0.2276 0.0217 0.4749 0.038 Uiso 1 1 calc R
C22 C 0.2594(9) 0.0445(7) 0.2342(8) 0.0257(19) Uani 1 1 d .
H22A H 0.2875 -0.0222 0.2322 0.039 Uiso 1 1 calc R
H22B H 0.3331 0.1062 0.2511 0.039 Uiso 1 1 calc R
H22C H 0.1998 0.0510 0.1640 0.039 Uiso 1 1 calc R
C23 C -0.1768(7) 0.1234(6) 0.4409(6) 0.0138(15) Uani 1 1 d .
C24 C -0.2835(8) 0.1621(7) 0.3647(7) 0.0223(18) Uani 1 1 d .
H24 H -0.3413 0.0988 0.3156 0.027 Uiso 1 1 calc R
C25 C -0.3605(10) 0.2009(10) 0.4326(9) 0.030(3) Uani 1 1 d .
H25A H -0.3042 0.2594 0.4856 0.044 Uiso 1 1 calc R
H25B H -0.3944 0.1407 0.4699 0.044 Uiso 1 1 calc R
H25C H -0.4306 0.2268 0.3847 0.044 Uiso 1 1 calc R
C26 C -0.2445(9) 0.2472(7) 0.2967(7) 0.0261(19) Uani 1 1 d .
H26A H -0.2056 0.2186 0.2490 0.039 Uiso 1 1 calc R
H26B H -0.1830 0.3085 0.3427 0.039 Uiso 1 1 calc R
H26C H -0.3191 0.2707 0.2535 0.039 Uiso 1 1 calc R
C27 C -0.2023(8) 0.0224(7) 0.4885(6) 0.0187(17) Uani 1 1 d U
H27 H -0.2875 -0.0186 0.4716 0.022 Uiso 1 1 calc R
C28 C -0.1062(9) -0.0170(8) 0.5585(7) 0.0199(18) Uani 1 1 d .
H28 H -0.1270 -0.0824 0.5904 0.024 Uiso 1 1 calc R
C29 C 0.0257(10) 0.0411(9) 0.5830(8) 0.022(3) Uani 1 1 d .
C30 C 0.1267(9) -0.0040(8) 0.6559(7) 0.027(2) Uani 1 1 d .
H30A H 0.1132 -0.0800 0.6332 0.041 Uiso 1 1 calc R
H30B H 0.1236 0.0022 0.7296 0.041 Uiso 1 1 calc R
H30C H 0.2098 0.0361 0.6530 0.041 Uiso 1 1 calc R
C31 C 0.0486(8) 0.1441(7) 0.5419(6) 0.0177(16) Uani 1 1 d .
H31 H 0.1330 0.1872 0.5629 0.021 Uiso 1 1 calc R
C32 C -0.0468(8) 0.1846(6) 0.4723(6) 0.0164(16) Uani 1 1 d .
H32 H -0.0260 0.2530 0.4454 0.020 Uiso 1 1 calc R
C33 C 0.0158(7) 0.7332(7) 0.7559(6) 0.0157(16) Uani 1 1 d .
C34 C 0.0680(8) 0.7750(6) 0.8616(6) 0.0170(16) Uani 1 1 d .
C35 C -0.0170(8) 0.7847(6) 0.9199(6) 0.0146(15) Uani 1 1 d .
C36 C 0.0260(8) 0.8165(7) 1.0314(7) 0.0199(17) Uani 1 1 d .
H36 H 0.1146 0.8356 1.0679 0.024 Uiso 1 1 calc R
C37 C -0.0569(9) 0.8208(7) 1.0886(7) 0.0216(18) Uani 1 1 d .
H37 H -0.0258 0.8449 1.1626 0.026 Uiso 1 1 calc R
C38 C -0.1906(10) 0.7882(8) 1.0342(8) 0.024(2) Uani 1 1 d .
H38 H -0.2486 0.7892 1.0729 0.029 Uiso 1 1 calc R
C39 C -0.2350(8) 0.7559(7) 0.9283(7) 0.0219(18) Uani 1 1 d .
H39 H -0.3239 0.7354 0.8931 0.026 Uiso 1 1 calc R
C40 C -0.1489(7) 0.7522(6) 0.8684(6) 0.0147(15) Uani 1 1 d .
C41 C -0.1963(8) 0.7158(7) 0.7571(7) 0.0223(18) Uani 1 1 d .
H41 H -0.2852 0.6974 0.7215 0.027 Uiso 1 1 calc R
C42 C -0.1154(8) 0.7073(7) 0.7025(7) 0.0207(17) Uani 1 1 d .
H42 H -0.1469 0.6839 0.6282 0.025 Uiso 1 1 calc R
C43 C 0.2729(8) 0.7229(7) 0.9124(6) 0.0185(17) Uani 1 1 d .
C44 C 0.2074(8) 0.8015(6) 0.9118(6) 0.0147(15) Uani 1 1 d .
C45 C 0.2800(7) 0.9039(7) 0.9625(6) 0.0150(16) Uani 1 1 d .
C46 C 0.2240(8) 0.9963(7) 0.9520(7) 0.0194(17) Uani 1 1 d .
H46 H 0.1360 0.9873 0.9155 0.023 Uiso 1 1 calc R
C47 C 0.2992(12) 1.0981(10) 0.9955(9) 0.026(3) Uani 1 1 d .
H47 H 0.2639 1.1591 0.9854 0.031 Uiso 1 1 calc R
C48 C 0.4277(10) 1.1096(8) 1.0544(9) 0.027(2) Uani 1 1 d .
H48 H 0.4775 1.1787 1.0862 0.032 Uiso 1 1 calc R
C49 C 0.4827(8) 1.0246(7) 1.0670(6) 0.0193(17) Uani 1 1 d .
H49 H 0.5693 1.0349 1.1086 0.023 Uiso 1 1 calc R
C50 C 0.4120(8) 0.9214(7) 1.0188(6) 0.0182(17) Uani 1 1 d .
C51 C 0.4697(8) 0.8339(8) 1.0246(7) 0.0201(19) Uani 1 1 d .
H51 H 0.5559 0.8423 1.0664 0.024 Uiso 1 1 calc R
C52 C 0.4011(8) 0.7371(7) 0.9698(6) 0.0196(17) Uani 1 1 d .
H52 H 0.4410 0.6794 0.9710 0.024 Uiso 1 1 calc R
C53 C -0.0326(8) 0.4810(8) 0.8047(7) 0.025(2) Uani 1 1 d .
H53A H -0.0484 0.4037 0.8144 0.038 Uiso 1 1 calc R
H53B H -0.1132 0.5027 0.7839 0.038 Uiso 1 1 calc R
H53C H 0.0235 0.5212 0.8723 0.038 Uiso 1 1 calc R
C54 C -0.0502(8) 0.4487(7) 0.6162(7) 0.0229(18) Uani 1 1 d .
H54A H -0.1233 0.4799 0.5870 0.034 Uiso 1 1 calc R
H54B H -0.0799 0.3721 0.6249 0.034 Uiso 1 1 calc R
H54C H 0.0003 0.4567 0.5667 0.034 Uiso 1 1 calc R
C55 C 0.3878(7) 0.7450(6) 0.5891(6) 0.0164(16) Uani 1 1 d .
C56 C 0.4906(8) 0.8287(7) 0.6641(7) 0.0213(17) Uani 1 1 d .
H56 H 0.5470 0.7910 0.7171 0.026 Uiso 1 1 calc R
C57 C 0.5700(8) 0.8966(7) 0.6022(6) 0.0204(18) Uani 1 1 d .
H57A H 0.5160 0.9316 0.5470 0.031 Uiso 1 1 calc R
H57B H 0.6072 0.8503 0.5679 0.031 Uiso 1 1 calc R
H57C H 0.6380 0.9515 0.6519 0.031 Uiso 1 1 calc R
C58 C 0.4441(9) 0.9006(7) 0.7267(7) 0.028(2) Uani 1 1 d .
H58A H 0.3796 0.8565 0.7543 0.042 Uiso 1 1 calc R
H58B H 0.4071 0.9518 0.6795 0.042 Uiso 1 1 calc R
H58C H 0.5154 0.9400 0.7870 0.042 Uiso 1 1 calc R
C59 C 0.4183(9) 0.6592(7) 0.5396(7) 0.0217(18) Uani 1 1 d .
H59 H 0.5047 0.6575 0.5542 0.026 Uiso 1 1 calc R
C60 C 0.3242(8) 0.5784(8) 0.4708(6) 0.0188(18) Uani 1 1 d .
H60 H 0.3487 0.5238 0.4388 0.023 Uiso 1 1 calc R
C61 C 0.1914(11) 0.5741(9) 0.4463(8) 0.020(2) Uani 1 1 d .
C62 C 0.0908(9) 0.4846(7) 0.3784(7) 0.0249(19) Uani 1 1 d .
H62A H 0.0922 0.4873 0.3040 0.037 Uiso 1 1 calc R
H62B H 0.0079 0.4914 0.3813 0.037 Uiso 1 1 calc R
H62C H 0.1057 0.4158 0.4051 0.037 Uiso 1 1 calc R
C63 C 0.1600(8) 0.6640(7) 0.4883(6) 0.0163(16) Uani 1 1 d .
H63 H 0.0739 0.6680 0.4693 0.020 Uiso 1 1 calc R
C64 C 0.2572(8) 0.7482(7) 0.5588(6) 0.0175(16) Uani 1 1 d .
H64 H 0.2342 0.8069 0.5856 0.021 Uiso 1 1 calc R
C65 C 0.3242(8) 0.7489(6) 0.2275(8) 0.042(3) Uiso 1 1 d D
Cl5 Cl 0.3220(3) 0.6133(3) 0.2066(3) 0.0443(9) Uiso 1 1 d D
Cl6 Cl 0.4729(3) 0.8257(3) 0.3024(3) 0.0440(7) Uiso 0.90 1 d PD
Cl6B Cl 0.2062(17) 0.7619(18) 0.2776(17) 0.026(4) Uiso 0.10 1 d PD
C66 C 0.5366(9) 0.3673(6) 0.6844(7) 0.035(2) Uiso 1 1 d D
Cl7 Cl 0.4626(4) 0.2290(3) 0.6429(3) 0.0370(7) Uiso 0.80 1 d PD
Cl8 Cl 0.5874(3) 0.4353(2) 0.5834(2) 0.0311(7) Uiso 1 1 d D
Cl7B Cl 0.517(2) 0.2290(9) 0.6779(16) 0.060(5) Uiso 0.20 1 d PD
C67 C 0.9024(8) 0.1490(6) 0.8145(8) 0.038(2) Uiso 1 1 d D
Cl9 Cl 0.7664(3) 0.1797(3) 0.7272(3) 0.0364(7) Uiso 0.80 1 d PD
Cl10 Cl 0.8829(3) 0.0101(2) 0.8269(3) 0.0360(7) Uiso 1 1 d D
Cl9B Cl 1.0216(15) 0.2107(15) 0.7659(15) 0.065(5) Uiso 0.20 1 d PD
C68 C 0.7042(10) 0.6646(9) 0.2972(8) 0.033(2) Uiso 1 1 d .
Cl11 Cl 0.7879(3) 0.5841(3) 0.2473(3) 0.0576(8) Uiso 1 1 d .
Cl12 Cl 0.6776(3) 0.6160(3) 0.4154(3) 0.0594(8) Uiso 1 1 d .

loop_
_atom_site_aniso_label
_atom_site_aniso_U_11
_atom_site_aniso_U_22
_atom_site_aniso_U_33
_atom_site_aniso_U_23
_atom_site_aniso_U_13
_atom_site_aniso_U_12
Os1 0.0159(2) 0.0138(2) 0.01118(19) 0.00170(15) 0.00531(15) 0.00347(15)
Os2 0.01514(19) 0.0142(2) 0.01129(19) -0.00001(15) 0.00466(15) 0.00385(15)
P1 0.0171(10) 0.0167(11) 0.0096(9) 0.0015(8) 0.0052(7) 0.0030(8)
P2 0.0181(10) 0.0135(10) 0.0110(9) -0.0003(7) 0.0043(7) 0.0045(8)
Cl1 0.0181(9) 0.0198(10) 0.0154(9) -0.0004(7) 0.0034(7) 0.0026(7)
Cl2 0.0258(10) 0.0160(9) 0.0239(10) 0.0043(8) 0.0074(8) 0.0079(8)
Cl3 0.0193(9) 0.0201(10) 0.0152(9) 0.0016(7) 0.0049(7) 0.0061(7)
Cl4 0.0244(10) 0.0141(9) 0.0221(10) -0.0012(8) 0.0049(8) 0.0024(8)
O1 0.024(3) 0.018(3) 0.009(3) 0.002(2) 0.006(2) 0.006(2)
O2 0.017(3) 0.021(3) 0.012(3) 0.005(2) 0.008(2) 0.001(2)
O3 0.015(3) 0.024(3) 0.012(3) 0.004(2) 0.007(2) 0.009(2)
O4 0.023(3) 0.013(3) 0.009(3) -0.001(2) 0.004(2) 0.004(2)
N1 0.023(4) 0.019(4) 0.016(3) 0.001(3) 0.007(3) 0.006(3)
N2 0.018(3) 0.021(4) 0.018(3) 0.001(3) 0.009(3) 0.001(3)
C1 0.023(4) 0.020(4) 0.007(3) 0.005(3) 0.007(3) 0.007(3)
C2 0.021(4) 0.019(4) 0.010(4) 0.000(3) 0.008(3) 0.006(3)
C3 0.021(4) 0.023(4) 0.011(4) 0.005(3) 0.008(3) 0.004(3)
C4 0.021(4) 0.026(4) 0.011(4) 0.002(3) 0.006(3) 0.009(3)
C5 0.034(6) 0.026(6) 0.021(6) 0.010(4) 0.018(5) 0.015(5)
C6 0.029(5) 0.030(6) 0.023(5) 0.014(4) 0.013(4) 0.024(4)
C7 0.022(4) 0.042(6) 0.019(4) 0.009(4) 0.007(3) 0.013(4)
C8 0.025(4) 0.025(4) 0.014(4) 0.001(3) 0.005(3) 0.011(4)
C9 0.024(5) 0.035(5) 0.024(5) 0.004(4) 0.014(4) 0.007(4)
C10 0.020(4) 0.029(5) 0.013(4) 0.001(3) 0.004(3) -0.001(3)
C11 0.014(4) 0.020(4) 0.016(4) 0.005(3) 0.007(3) 0.003(3)
C12 0.016(4) 0.014(4) 0.019(4) 0.000(3) 0.007(3) 0.005(3)
C13 0.022(4) 0.014(4) 0.023(4) -0.002(3) 0.011(3) 0.006(3)
C14 0.027(4) 0.018(4) 0.021(4) 0.007(3) 0.012(3) 0.008(3)
C15 0.025(5) 0.022(5) 0.036(6) 0.004(4) 0.019(4) 0.004(4)
C16 0.030(5) 0.033(6) 0.039(6) 0.021(5) 0.025(5) 0.019(5)
C17 0.017(4) 0.014(4) 0.040(5) 0.005(4) 0.016(4) -0.001(3)
C18 0.027(5) 0.020(4) 0.022(4) 0.006(3) 0.011(4) 0.007(3)
C19 0.017(4) 0.012(4) 0.028(5) 0.001(3) 0.004(3) -0.004(3)
C20 0.018(4) 0.019(4) 0.017(4) 0.002(3) 0.008(3) 0.000(3)
C21 0.022(4) 0.037(5) 0.017(4) -0.001(4) 0.004(3) 0.009(4)
C22 0.026(5) 0.024(5) 0.035(5) 0.003(4) 0.019(4) 0.008(4)
C23 0.015(4) 0.013(4) 0.016(4) -0.006(3) 0.009(3) 0.002(3)
C24 0.019(4) 0.017(4) 0.027(5) -0.001(3) 0.002(3) 0.004(3)
C25 0.018(5) 0.041(7) 0.038(6) 0.007(5) 0.017(4) 0.013(4)
C26 0.031(5) 0.031(5) 0.020(4) 0.010(4) 0.008(4) 0.014(4)
C27 0.020(3) 0.024(4) 0.017(3) -0.001(3) 0.016(3) 0.001(3)
C28 0.031(5) 0.023(5) 0.013(4) 0.003(4) 0.012(4) 0.014(4)
C29 0.022(6) 0.030(7) 0.009(5) -0.008(5) -0.001(4) 0.007(5)
C30 0.025(5) 0.033(5) 0.021(4) 0.010(4) 0.000(4) 0.011(4)
C31 0.016(4) 0.019(4) 0.019(4) 0.002(3) 0.007(3) 0.002(3)
C32 0.020(4) 0.016(4) 0.014(4) 0.000(3) 0.005(3) 0.006(3)
C33 0.014(4) 0.025(4) 0.011(4) 0.001(3) 0.007(3) 0.007(3)
C34 0.017(4) 0.015(4) 0.018(4) -0.003(3) 0.002(3) 0.008(3)
C35 0.019(4) 0.009(3) 0.018(4) 0.000(3) 0.007(3) 0.006(3)
C36 0.016(4) 0.026(4) 0.016(4) -0.003(3) 0.004(3) 0.003(3)
C37 0.024(5) 0.019(4) 0.024(5) -0.006(4) 0.012(4) 0.005(4)
C38 0.025(5) 0.029(5) 0.029(5) 0.002(4) 0.017(4) 0.011(4)
C39 0.016(4) 0.022(4) 0.031(5) 0.000(4) 0.011(4) 0.006(3)
C40 0.016(4) 0.020(4) 0.010(3) 0.002(3) 0.003(3) 0.009(3)
C41 0.019(4) 0.022(4) 0.023(4) -0.007(3) 0.000(3) 0.007(3)
C42 0.017(4) 0.033(5) 0.013(4) 0.000(3) 0.002(3) 0.012(3)
C43 0.023(4) 0.022(4) 0.012(4) 0.002(3) 0.007(3) 0.006(3)
C44 0.015(4) 0.013(4) 0.015(4) 0.005(3) 0.004(3) 0.001(3)
C45 0.016(4) 0.021(4) 0.006(3) 0.002(3) 0.001(3) 0.004(3)
C46 0.024(4) 0.018(4) 0.017(4) 0.001(3) 0.008(3) 0.005(3)
C47 0.042(6) 0.022(6) 0.018(5) -0.002(4) 0.014(5) 0.008(5)
C48 0.034(6) 0.019(5) 0.029(5) 0.000(4) 0.012(4) 0.005(4)
C49 0.017(4) 0.022(4) 0.016(4) 0.002(3) 0.002(3) 0.001(3)
C50 0.016(4) 0.025(4) 0.013(4) -0.004(3) 0.008(3) -0.001(3)
C51 0.009(4) 0.033(5) 0.017(4) -0.005(4) 0.001(3) 0.008(4)
C52 0.020(4) 0.029(5) 0.012(4) 0.001(3) 0.002(3) 0.012(3)
C53 0.016(4) 0.035(5) 0.020(4) 0.005(4) 0.004(3) -0.002(4)
C54 0.021(4) 0.021(4) 0.024(4) -0.003(3) 0.008(3) -0.002(3)
C55 0.017(4) 0.017(4) 0.016(4) 0.001(3) 0.008(3) 0.002(3)
C56 0.021(4) 0.019(4) 0.027(5) 0.004(3) 0.015(4) 0.001(3)
C57 0.020(4) 0.025(4) 0.012(4) -0.001(3) 0.009(3) -0.007(3)
C58 0.034(5) 0.015(4) 0.027(5) -0.009(3) 0.007(4) -0.005(4)
C59 0.028(5) 0.012(4) 0.029(5) 0.004(3) 0.012(4) 0.006(3)
C60 0.021(4) 0.029(5) 0.010(4) -0.006(4) 0.006(3) 0.012(4)
C61 0.034(7) 0.017(6) 0.013(5) 0.007(4) 0.014(5) 0.006(5)
C62 0.027(5) 0.028(5) 0.016(4) -0.006(3) 0.003(3) 0.005(4)
C63 0.017(4) 0.026(4) 0.007(3) 0.008(3) 0.002(3) 0.010(3)
C64 0.021(4) 0.017(4) 0.015(4) 0.005(3) 0.007(3) 0.002(3)

loop_
_atom_type_symbol
_atom_type_description
_atom_type_scat_dispersion_real
_atom_type_scat_dispersion_imag
_atom_type_scat_source
C C 0.0033 0.0016 'International Tables Vol C Tables 4.2.6.8 and 6.1.1.4'
H H 0.0000 0.0000 'International Tables Vol C Tables 4.2.6.8 and 6.1.1.4'
N N 0.0061 0.0033 'International Tables Vol C Tables 4.2.6.8 and 6.1.1.4'
O O 0.0106 0.0060 'International Tables Vol C Tables 4.2.6.8 and 6.1.1.4'
P P 0.1023 0.0942 'International Tables Vol C Tables 4.2.6.8 and 6.1.1.4'
Cl Cl 0.1484 0.1585 'International Tables Vol C Tables 4.2.6.8 and 6.1.1.4'
Os Os -1.2165 7.6030 'International Tables Vol C Tables 4.2.6.8 and 6.1.1.4'

loop_
_geom_angle_atom_site_label_1
_geom_angle_atom_site_label_2
_geom_angle_atom_site_label_3
_geom_angle
C31 Os1 C29 37.8(4)
C31 Os1 C32 37.0(3)
C29 Os1 C32 68.6(4)
C31 Os1 C23 67.9(3)
C29 Os1 C23 82.5(4)
C32 Os1 C23 38.2(3)
C31 Os1 C27 78.8(3)
C29 Os1 C27 68.1(4)
C32 Os1 C27 67.6(3)
C23 Os1 C27 38.1(3)
C31 Os1 C28 66.9(3)
C29 Os1 C28 38.2(4)
C32 Os1 C28 79.5(3)
C23 Os1 C28 67.9(3)
C27 Os1 C28 36.4(3)
C31 Os1 P1 93.7(2)
C29 Os1 P1 118.5(3)
C32 Os1 P1 92.8(2)
C23 Os1 P1 118.2(2)
C27 Os1 P1 156.3(2)
C28 Os1 P1 156.6(2)
C31 Os1 Cl1 155.9(2)
C29 Os1 Cl1 150.2(3)
C32 Os1 Cl1 119.2(2)
C23 Os1 Cl1 89.1(2)
C27 Os1 Cl1 87.8(2)
C28 Os1 Cl1 112.3(2)
P1 Os1 Cl1 90.72(7)
C31 Os1 Cl2 119.4(2)
C29 Os1 Cl2 89.7(3)
C32 Os1 Cl2 156.4(2)
C23 Os1 Cl2 151.7(2)
C27 Os1 Cl2 114.0(2)
C28 Os1 Cl2 89.3(2)
P1 Os1 Cl2 89.41(7)
Cl1 Os1 Cl2 84.31(7)
C64 Os2 C63 38.1(3)
C64 Os2 C55 37.8(3)
C63 Os2 C55 69.0(3)
C64 Os2 C61 68.9(3)
C63 Os2 C61 37.9(3)
C55 Os2 C61 82.3(3)
C64 Os2 C59 66.6(3)
C63 Os2 C59 78.8(3)
C55 Os2 C59 37.5(3)
C61 Os2 C59 67.4(4)
C64 Os2 C60 78.3(3)
C63 Os2 C60 66.3(3)
C55 Os2 C60 67.0(3)
C61 Os2 C60 37.4(4)
C59 Os2 C60 36.0(3)
C64 Os2 P2 92.0(2)
C63 Os2 P2 93.1(2)
C55 Os2 P2 116.9(2)
C61 Os2 P2 119.5(3)
C59 Os2 P2 154.3(2)
C60 Os2 P2 156.9(2)
C64 Os2 Cl3 119.5(2)
C63 Os2 Cl3 157.3(2)
C55 Os2 Cl3 89.3(2)
C61 Os2 Cl3 149.0(3)
C59 Os2 Cl3 87.9(2)
C60 Os2 Cl3 112.1(2)
P2 Os2 Cl3 90.98(7)
C64 Os2 Cl4 156.5(2)
C63 Os2 Cl4 118.4(2)
C55 Os2 Cl4 152.7(2)
C61 Os2 Cl4 89.9(3)
C59 Os2 Cl4 115.6(2)
C60 Os2 Cl4 91.1(3)
P2 Os2 Cl4 89.69(7)
Cl3 Os2 Cl4 83.90(7)
O1 P1 O2 101.0(3)
O1 P1 N1 97.7(3)
O2 P1 N1 108.7(3)
O1 P1 Os1 121.4(2)
O2 P1 Os1 107.5(2)
N1 P1 Os1 118.8(3)
O4 P2 O3 101.6(3)
O4 P2 N2 98.3(3)
O3 P2 N2 108.8(4)
O4 P2 Os2 120.3(2)
O3 P2 Os2 107.5(2)
N2 P2 Os2 118.7(3)
C1 O1 P1 122.0(5)
C11 O2 P1 116.8(5)
C33 O3 P2 115.1(5)
C43 O4 P2 122.4(5)
C21 N1 C22 113.3(7)
C21 N1 P1 120.4(6)
C22 N1 P1 124.7(6)
C54 N2 C53 113.2(7)
C54 N2 P2 120.0(6)
C53 N2 P2 124.8(6)
O1 C1 C2 120.6(7)
O1 C1 C10 117.5(7)
C2 C1 C10 121.8(8)
C1 C2 C3 118.2(8)
C1 C2 C12 118.9(7)
C3 C2 C12 122.9(7)
C4 C3 C8 118.2(8)
C4 C3 C2 122.8(8)
C8 C3 C2 118.9(8)
C5 C4 C3 122.6(9)
C4 C5 C6 118.5(10)
C7 C6 C5 120.8(9)
C6 C7 C8 120.7(9)
C3 C8 C9 120.4(8)
C3 C8 C7 119.2(8)
C9 C8 C7 120.4(9)
C10 C9 C8 119.9(9)
C9 C10 C1 120.0(9)
C12 C11 O2 119.0(7)
C12 C11 C20 124.9(7)
O2 C11 C20 116.1(7)
C11 C12 C13 117.6(7)
C11 C12 C2 119.6(7)
C13 C12 C2 122.6(7)
C18 C13 C14 117.5(8)
C18 C13 C12 119.6(8)
C14 C13 C12 122.9(8)
C15 C14 C13 121.0(9)
C14 C15 C16 119.9(9)
C17 C16 C15 121.2(9)
C16 C17 C18 120.4(9)
C13 C18 C17 119.9(8)
C13 C18 C19 119.2(8)
C17 C18 C19 120.8(8)
C20 C19 C18 120.5(8)
C19 C20 C11 117.9(8)
C32 C23 C27 116.9(7)
C32 C23 C24 122.8(7)
C27 C23 C24 120.3(7)
C32 C23 Os1 70.7(4)
C27 C23 Os1 71.4(4)
C24 C23 Os1 129.7(5)
C26 C24 C23 115.2(7)
C26 C24 C25 110.8(8)
C23 C24 C25 107.8(7)
C28 C27 C23 122.2(8)
C28 C27 Os1 72.7(5)
C23 C27 Os1 70.5(4)
C27 C28 C29 120.6(9)
C27 C28 Os1 70.9(5)
C29 C28 Os1 69.1(5)
C31 C29 C28 116.5(9)
C31 C29 C30 123.8(9)
C28 C29 C30 119.4(10)
C31 C29 Os1 71.0(5)
C28 C29 Os1 72.7(5)
C30 C29 Os1 130.9(8)
C32 C31 C29 123.2(8)
C32 C31 Os1 71.8(5)
C29 C31 Os1 71.1(5)
C31 C32 C23 120.3(7)
C31 C32 Os1 71.2(5)
C23 C32 Os1 71.1(4)
C34 C33 C42 122.9(7)
C34 C33 O3 118.0(7)
C42 C33 O3 119.1(7)
C33 C34 C35 117.6(7)
C33 C34 C44 119.6(7)
C35 C34 C44 122.6(7)
C40 C35 C36 118.0(7)
C40 C35 C34 119.5(7)
C36 C35 C34 122.3(7)
C37 C36 C35 122.1(8)
C36 C37 C38 118.8(8)
C39 C38 C37 120.7(8)
C38 C39 C40 120.6(8)
C35 C40 C41 119.9(7)
C35 C40 C39 119.7(7)
C41 C40 C39 120.4(8)
C42 C41 C40 120.2(8)
C41 C42 C33 119.7(8)
C44 C43 C52 122.9(8)
C44 C43 O4 120.2(7)
C52 C43 O4 116.9(7)
C43 C44 C45 116.7(8)
C43 C44 C34 119.5(7)
C45 C44 C34 123.8(8)
C44 C45 C50 121.1(8)
C44 C45 C46 120.9(7)
C50 C45 C46 117.8(7)
C47 C46 C45 120.1(9)
C46 C47 C48 119.5(10)
C49 C48 C47 121.8(10)
C48 C49 C50 120.5(8)
C49 C50 C51 121.3(8)
C49 C50 C45 120.0(8)
C51 C50 C45 118.6(8)
C52 C51 C50 119.9(8)
C51 C52 C43 120.3(8)
C64 C55 C59 117.1(7)
C64 C55 C56 122.8(7)
C59 C55 C56 120.0(7)
C64 C55 Os2 70.7(4)
C59 C55 Os2 72.8(5)
C56 C55 Os2 129.5(6)
C55 C56 C58 114.1(7)
C55 C56 C57 109.6(7)
C58 C56 C57 109.9(7)
C60 C59 C55 121.5(8)
C60 C59 Os2 72.2(5)
C55 C59 Os2 69.7(5)
C59 C60 C61 122.7(9)
C59 C60 Os2 71.8(5)
C61 C60 Os2 70.0(5)
C60 C61 C63 116.3(9)
C60 C61 C62 122.8(9)
C63 C61 C62 120.9(9)
C60 C61 Os2 72.6(6)
C63 C61 Os2 70.5(5)
C62 C61 Os2 128.5(7)
C61 C63 C64 120.9(8)
C61 C63 Os2 71.6(5)
C64 C63 Os2 70.7(4)
C55 C64 C63 121.2(8)
C55 C64 Os2 71.5(5)
C63 C64 Os2 71.2(4)
Cl6B C65 Cl6 113.3(9)
Cl6B C65 Cl5 111.1(9)
Cl6 C65 Cl5 112.9(5)
Cl7B C66 Cl8 116.6(8)
Cl7B C66 Cl7 21.2(7)
Cl8 C66 Cl7 111.7(5)
Cl7B Cl7 C66 75.0(10)
Cl7 Cl7B C66 83.8(11)
Cl9B C67 Cl9 104.2(8)
Cl9B C67 Cl10 116.4(8)
Cl9 C67 Cl10 112.1(5)
Cl12 C68 Cl11 110.4(6)

loop_
_geom_bond_atom_site_label_1
_geom_bond_atom_site_label_2
_geom_bond_distance
Os1 C31 2.192(8)
Os1 C29 2.194(10)
Os1 C32 2.200(8)
Os1 C23 2.206(7)
Os1 C27 2.218(8)
Os1 C28 2.241(8)
Os1 P1 2.284(2)
Os1 Cl1 2.4000(19)
Os1 Cl2 2.407(2)
Os2 C64 2.199(8)
Os2 C63 2.205(7)
Os2 C55 2.208(8)
Os2 C61 2.220(11)
Os2 C59 2.249(9)
Os2 C60 2.254(8)
Os2 P2 2.287(2)
Os2 Cl3 2.4056(19)
Os2 Cl4 2.410(2)
P1 O1 1.627(5)
P1 O2 1.634(6)
P1 N1 1.642(7)
P2 O4 1.617(5)
P2 O3 1.638(6)
P2 N2 1.638(7)
O1 C1 1.382(9)
O2 C11 1.402(9)
O3 C33 1.408(9)
O4 C43 1.410(10)
N1 C21 1.462(10)
N1 C22 1.471(11)
N2 C54 1.458(11)
N2 C53 1.467(11)
C1 C2 1.386(11)
C1 C10 1.403(11)
C2 C3 1.437(11)
C2 C12 1.494(11)
C3 C4 1.410(12)
C3 C8 1.411(12)
C4 C5 1.376(14)
C5 C6 1.411(16)
C6 C7 1.373(14)
C7 C8 1.421(12)
C8 C9 1.414(13)
C9 C10 1.372(13)
C11 C12 1.359(11)
C11 C20 1.413(11)
C12 C13 1.429(11)
C13 C18 1.421(12)
C13 C14 1.428(12)
C14 C15 1.379(12)
C15 C16 1.407(15)
C16 C17 1.343(14)
C17 C18 1.427(12)
C18 C19 1.446(12)
C19 C20 1.369(12)
C23 C32 1.440(11)
C23 C27 1.444(12)
C23 C24 1.504(11)
C24 C26 1.482(12)
C24 C25 1.574(13)
C27 C28 1.392(12)
C28 C29 1.452(14)
C29 C31 1.422(14)
C29 C30 1.487(13)
C31 C32 1.393(11)
C33 C34 1.382(11)
C33 C42 1.404(11)
C34 C35 1.427(11)
C34 C44 1.479(11)
C35 C40 1.410(11)
C35 C36 1.418(11)
C36 C37 1.380(12)
C37 C38 1.433(14)
C38 C39 1.351(13)
C39 C40 1.437(11)
C40 C41 1.427(11)
C41 C42 1.349(12)
C43 C44 1.381(12)
C43 C52 1.395(11)
C44 C45 1.418(11)
C45 C50 1.425(11)
C45 C46 1.455(12)
C46 C47 1.395(14)
C47 C48 1.406(16)
C48 C49 1.361(13)
C49 C50 1.412(11)
C50 C51 1.414(13)
C51 C52 1.368(12)
C55 C64 1.429(11)
C55 C59 1.433(12)
C55 C56 1.486(11)
C56 C58 1.511(12)
C56 C57 1.522(11)
C59 C60 1.392(12)
C60 C61 1.435(14)
C61 C63 1.435(13)
C61 C62 1.482(14)
C63 C64 1.439(11)
C65 Cl6B 1.703(10)
C65 Cl6 1.741(8)
C65 Cl5 1.750(8)
C66 Cl7B 1.731(10)
C66 Cl8 1.754(8)
C66 Cl7 1.782(8)
Cl7 Cl7B 0.65(2)
C67 Cl9B 1.705(10)
C67 Cl9 1.752(8)
C67 Cl10 1.754(8)
C68 Cl12 1.753(11)
C68 Cl11 1.795(11)
